data_8103847
loop_
_publ_author_name
'Gesing, T.M.'
'Buhl, J.C.'

_publ_section_title
;
 Structure and spectroscopic properties of hydrogencarbonate containing
 alumosilicate sodalite and cancrinite
;
_journal_name_full 'Zeitschrift fuer Kristallographie (149,1979-)'
_journal_page_first 413
_journal_page_last 418
_journal_volume 215
_journal_year 2000
_chemical_formula_sum 'C1.4 H5.76 Al6 Na7.6 O30.48 Si6'
_chemical_name_systematic
;
Na7.6 (Al6 Si6 O24) (H C O3)1.2 (C O3)0.2 (H2 O)2.28
;
_space_group_IT_number 173
_symmetry_space_group_name_Hall 'P 6c'
_symmetry_space_group_name_H-M 'P 63'
_cell_angle_alpha 90
_cell_angle_beta 90
_cell_angle_gamma 120
_cell_formula_units_Z 1
_cell_length_a 12.725
_cell_length_b 12.725
_cell_length_c 5.177
_cell_volume 725.980
_citation_journal_id_ASTM ZEKRDZ
_cod_data_source_file Gesing_ZEKRDZ_2000_755.cif
_cod_data_source_block C1.4H5.76Al6Na7.6O30.48Si6
_cod_original_cell_volume 725.9796
_cod_database_code 8103847

loop_
_symmetry_equiv_pos_as_xyz
x,y,z
x-y,x,z+1/2
-y,x-y,z
-x,-y,z+1/2
-x+y,-x,z
y,-x+y,z+1/2

loop_
_atom_site_label
_atom_site_type_symbol
_atom_site_fract_x
_atom_site_fract_y
_atom_site_fract_z
_atom_site_occupancy
_atom_site_U_iso_or_equiv
O4 O-2 0.12079 0.56725 0.273 1 0.0
O2 O-2 0.9738 0.6464 0.443 1 0.0
C1 C+4 0 0 0.9659 0.369 0.0
O3 O-2 0.9575 0.3202 0.4599 1 0.0
H2 H+1 -0.0448 -0.1658 0.9867 0.112 0.0
Si1 Si+4 0.0758 0.41435 0.25 1 0.0
O6 O-2 -0.10596 -0.07798 1.0338 0.369 0.0
O5 O-2 0.3053 0.6176 0.8076 0.374 0.0
H1 H+1 -0.0687 -0.1101 0.9219 0.123 0.0
C2 C+4 0 0 0.8108 0.337 0.0
Na2 Na+1 0.13521 0.27395 0.7184 0.943 0.0
O7 O-2 -0.0454 -0.11147 0.8589 0.337 0.0
O1 O-2 0.20206 0.4024 0.3319 1 0.0
Na1 Na+1 0.3333 0.6667 0.3713 0.982 0.0
Al1 Al+3 0.08346 0.67022 0.25 1 0.0
